data_1542160
loop_
_publ_author_name
'Perez, G.'
'Lasserre, F.'
'Maurin, M.'
'Moret, J.'

_publ_section_title
;
 Structure cristalline des hydrxytellurites de nickel et de cobalt
;
_journal_name_full 'Journal of Solid State Chemistry'
_journal_page_first 143
_journal_page_last 149
_journal_volume 17
_journal_year 1976
_chemical_formula_sum 'Co3 H2 O8 Te2'
_chemical_name_systematic 'Co3 (O H)2 (Te O3)2'
_space_group_IT_number 186
_symmetry_space_group_name_Hall 'P 6c -2c'
_symmetry_space_group_name_H-M 'P 63 m c'
_cell_angle_alpha 90
_cell_angle_beta 90
_cell_angle_gamma 120
_cell_formula_units_Z 4
_cell_length_a 13.034
_cell_length_b 13.034
_cell_length_c 5.016
_cell_volume 737.978
_citation_journal_id_ASTM JSSCBI
_cod_data_source_file Perez_JSSCBI_1976_1325.cif
_cod_data_source_block H2Co3O8Te2
_cod_original_cell_volume 737.9783
_cod_original_formula_sum 'H2 Co3 O8 Te2'
_cod_database_code 1542160

loop_
_symmetry_equiv_pos_as_xyz
x,y,z
x-y,x,z+1/2
-y,x-y,z
-x,-y,z+1/2
-x+y,-x,z
y,-x+y,z+1/2
y,x,z+1/2
-x+y,y,z
-x,-x+y,z+1/2
-y,-x,z
x-y,-y,z+1/2
x,x-y,z

loop_
_atom_site_label
_atom_site_type_symbol
_atom_site_fract_x
_atom_site_fract_y
_atom_site_fract_z
_atom_site_occupancy
_atom_site_U_iso_or_equiv
O3 O-2 0.4054 -0.4054 0.6084 1 0.0
Te1 Te+4 0.142 -0.142 0 1 0.0
O2 O-2 0.3299 0.0548 0.2718 1 0.0
Co1 Co+2 0.4299 0.3545 0.9453 1 0.0
Te2 Te+4 0.6667 0.3333 0.9064 1 0.0
O1 O-2 0.2088 -0.2088 0.2272 1 0.0
O5 O-2 0 0 0.1426 1 0.0
O4 O-2 0.4733 -0.4733 0.1328 1 0.0
